data_4066052
loop_
_publ_author_name
'Stanek, Kyrill'
'Czarniecki, Barbara'
'Aardoom, Raphael'
'R\"uegger, Heinz'
'Togni, Antonio'

_publ_section_title
;
 Remote C&#x2212;F&#x2212;Metal Interactions in Late-Transition-Metal
 Complexes
;
_journal_issue 11
_journal_name_full Organometallics
_journal_page_first 2540
_journal_paper_doi 10.1021/om100261e
_journal_volume 29
_journal_year 2010
_chemical_formula_moiety 'C25 H18 Cl F4 P Pt'
_chemical_formula_sum 'C25 H18 Cl F4 P Pt'
_chemical_formula_weight 655.90
_chemical_melting_point ?
_chemical_name_systematic
; 
 ? 
;
_space_group_IT_number 14
_symmetry_cell_setting monoclinic
_symmetry_Int_Tables_number 14
_symmetry_space_group_name_Hall '-P 2ybc'
_symmetry_space_group_name_H-M 'P 1 21/c 1'
_atom_sites_solution_hydrogens geom
_atom_sites_solution_primary direct
_atom_sites_solution_secondary difmap
_audit_creation_method SHELXL-97
_cell_angle_alpha 90.00
_cell_angle_beta 108.346(5)
_cell_angle_gamma 90.00
_cell_formula_units_Z 4
_cell_length_a 12.451(3)
_cell_length_b 13.463(3)
_cell_length_c 14.172(3)
_cell_measurement_reflns_used 7616
_cell_measurement_temperature 100(2)
_cell_measurement_theta_max 31.65
_cell_measurement_theta_min 2.30
_cell_volume 2254.9(9)
_computing_cell_refinement 'Bruker SMART'
_computing_data_collection 'Bruker SMART'
_computing_data_reduction 'Bruker SAINT'
_computing_molecular_graphics 'Bruker SHELXTL'
_computing_publication_material 'Bruker SHELXTL'
_computing_structure_refinement 'SHELXL-97 (Sheldrick, 1997)'
_computing_structure_solution 'SHELXS-97 (Sheldrick, 1990)'
_diffrn_ambient_temperature 100(2)
_diffrn_measured_fraction_theta_full 0.997
_diffrn_measured_fraction_theta_max 0.997
_diffrn_measurement_device_type 'CCD area detector'
_diffrn_measurement_method 'phi and omega scans'
_diffrn_radiation_monochromator graphite
_diffrn_radiation_source 'sealed tube'
_diffrn_radiation_type MoK\a
_diffrn_radiation_wavelength 0.71073
_diffrn_reflns_av_R_equivalents 0.0663
_diffrn_reflns_av_sigmaI/netI 0.0353
_diffrn_reflns_limit_h_max 19
_diffrn_reflns_limit_h_min -19
_diffrn_reflns_limit_k_max 21
_diffrn_reflns_limit_k_min -21
_diffrn_reflns_limit_l_max 22
_diffrn_reflns_limit_l_min -22
_diffrn_reflns_number 83025
_diffrn_reflns_theta_full 34.40
_diffrn_reflns_theta_max 34.40
_diffrn_reflns_theta_min 1.72
_exptl_absorpt_coefficient_mu 6.456
_exptl_absorpt_correction_T_max 0.6607
_exptl_absorpt_correction_T_min 0.2189
_exptl_absorpt_correction_type empirical
_exptl_absorpt_process_details SADABS-2004/1
_exptl_crystal_colour colorless
_exptl_crystal_density_diffrn 1.932
_exptl_crystal_density_meas ?
_exptl_crystal_density_method 'not measured'
_exptl_crystal_description needle
_exptl_crystal_F_000 1256
_exptl_crystal_size_max 0.34
_exptl_crystal_size_mid 0.10
_exptl_crystal_size_min 0.07
_refine_diff_density_max 2.234
_refine_diff_density_min -1.383
_refine_diff_density_rms 0.147
_refine_ls_extinction_method none
_refine_ls_goodness_of_fit_ref 1.020
_refine_ls_hydrogen_treatment riding
_refine_ls_matrix_type full
_refine_ls_number_parameters 289
_refine_ls_number_reflns 9462
_refine_ls_number_restraints 0
_refine_ls_restrained_S_all 1.020
_refine_ls_R_factor_all 0.0392
_refine_ls_R_factor_gt 0.0305
_refine_ls_shift/su_max 0.004
_refine_ls_shift/su_mean 0.000
_refine_ls_structure_factor_coef Fsqd
_refine_ls_weighting_details 'calc w=1/[\s^2^(Fo^2^)+(0.0339P)^2^+1.3837P] where P=(Fo^2^+2Fc^2^)/3'
_refine_ls_weighting_scheme calc
_refine_ls_wR_factor_gt 0.0671
_refine_ls_wR_factor_ref 0.0703
_reflns_number_gt 8041
_reflns_number_total 9462
_reflns_threshold_expression >2sigma(I)
_cod_data_source_file om100261e_si_002.cif
_cod_data_source_block Compound_14
_cod_depositor_comments
;
The following automatic conversions were performed:

'_chemical_melting_point' value 'not measured' was changed to '?' -
the value is undefined or not given.

'_symmetry_cell_setting' value
'Monoclinic' changed to 'monoclinic' according to
/home/saulius/struct/CIF-dictionaries/cif_core.dic dictionary named
'cif_core.dic' version 2.4.1 from 2010-06-29.

Automatic conversion script
Id: cif_fix_values 1715 2011-07-08 13:25:40Z adriana 

The following automatic conversions were performed:

'_exptl_crystal_density_meas' value 'not measured' was changed to '?'
- the value is perceived as not measured.

Automatic conversion script
Id: cif_fix_values 3008 2015-01-20 13:52:24Z robertas 
;
_cod_original_cell_volume 2254.8(9)
_cod_original_sg_symbol_H-M 'P 21/c'
_cod_database_code 4066052

loop_
_symmetry_equiv_pos_as_xyz
'x, y, z'
'-x, y+1/2, -z+1/2'
'-x, -y, -z'
'x, -y-1/2, z-1/2'

loop_
_atom_site_label
_atom_site_type_symbol
_atom_site_fract_x
_atom_site_fract_y
_atom_site_fract_z
_atom_site_U_iso_or_equiv
_atom_site_adp_type
_atom_site_occupancy
_atom_site_symmetry_multiplicity
_atom_site_calc_flag
_atom_site_refinement_flags
Pt1 Pt 0.334356(8) 0.467161(7) 0.074609(7) 0.02024(3) Uani 1 1 d .
Cl1 Cl 0.44551(6) 0.56526(5) 0.20625(5) 0.02808(12) Uani 1 1 d .
P1 P 0.28255(5) 0.36663(5) 0.18128(5) 0.01939(11) Uani 1 1 d .
F1 F 0.48801(13) 0.28845(12) 0.15778(11) 0.0227(3) Uani 1 1 d .
F2 F 0.70982(14) 0.25707(13) 0.20260(12) 0.0254(3) Uani 1 1 d .
F3 F 0.84972(14) 0.27273(15) 0.39044(13) 0.0318(4) Uani 1 1 d .
F4 F 0.76580(15) 0.32264(16) 0.53913(12) 0.0329(4) Uani 1 1 d .
C1 C 0.3862(2) 0.35241(19) 0.30654(18) 0.0202(4) Uani 1 1 d .
C2 C 0.3496(2) 0.3722(2) 0.38770(19) 0.0256(5) Uani 1 1 d .
H2A H 0.2713 0.3839 0.3766 0.031 Uiso 1 1 calc R
C3 C 0.4240(3) 0.3756(2) 0.4858(2) 0.0290(6) Uani 1 1 d .
H3A H 0.3952 0.3884 0.5392 0.035 Uiso 1 1 calc R
C4 C 0.5372(2) 0.3608(2) 0.50481(19) 0.0269(5) Uani 1 1 d .
H4A H 0.5875 0.3660 0.5708 0.032 Uiso 1 1 calc R
C5 C 0.5793(2) 0.3375(2) 0.42533(18) 0.0221(4) Uani 1 1 d .
C6 C 0.6956(2) 0.3173(2) 0.44475(19) 0.0244(5) Uani 1 1 d .
C7 C 0.7388(2) 0.2926(2) 0.3717(2) 0.0231(5) Uani 1 1 d .
C8 C 0.6664(2) 0.28607(19) 0.27322(19) 0.0214(4) Uani 1 1 d .
C9 C 0.5534(2) 0.30449(19) 0.25205(17) 0.0192(4) Uani 1 1 d .
C10 C 0.5043(2) 0.33201(18) 0.32543(17) 0.0192(4) Uani 1 1 d .
C11 C 0.1609(2) 0.4215(2) 0.20754(19) 0.0254(5) Uani 1 1 d .
C12 C 0.0710(3) 0.3648(3) 0.2172(2) 0.0344(7) Uani 1 1 d .
H12A H 0.0694 0.2950 0.2072 0.041 Uiso 1 1 calc R
C13 C -0.0164(3) 0.4116(4) 0.2418(3) 0.0444(9) Uani 1 1 d .
H13A H -0.0784 0.3738 0.2476 0.053 Uiso 1 1 calc R
C14 C -0.0130(3) 0.5137(3) 0.2576(2) 0.0413(9) Uani 1 1 d .
H14A H -0.0723 0.5449 0.2754 0.050 Uiso 1 1 calc R
C15 C 0.0749(3) 0.5699(3) 0.2479(3) 0.0417(8) Uani 1 1 d .
H15A H 0.0767 0.6395 0.2592 0.050 Uiso 1 1 calc R
C16 C 0.1613(3) 0.5239(2) 0.2213(2) 0.0316(6) Uani 1 1 d .
H16A H 0.2211 0.5628 0.2125 0.038 Uiso 1 1 calc R
C17 C 0.2357(2) 0.2413(2) 0.13915(19) 0.0231(5) Uani 1 1 d .
C18 C 0.1439(2) 0.2289(2) 0.0518(2) 0.0287(5) Uani 1 1 d .
H18A H 0.1047 0.2856 0.0178 0.034 Uiso 1 1 calc R
C19 C 0.1100(3) 0.1349(2) 0.0150(2) 0.0314(6) Uani 1 1 d .
H19A H 0.0474 0.1270 -0.0437 0.038 Uiso 1 1 calc R
C20 C 0.1681(3) 0.0514(2) 0.0642(2) 0.0285(5) Uani 1 1 d .
H20A H 0.1463 -0.0132 0.0382 0.034 Uiso 1 1 calc R
C21 C 0.2577(2) 0.0631(2) 0.1512(2) 0.0258(5) Uani 1 1 d .
H21A H 0.2964 0.0064 0.1853 0.031 Uiso 1 1 calc R
C22 C 0.2911(2) 0.1576(2) 0.18886(19) 0.0230(5) Uani 1 1 d .
H22A H 0.3521 0.1649 0.2488 0.028 Uiso 1 1 calc R
C23 C 0.3456(4) 0.5604(3) -0.0492(3) 0.0443(8) Uani 1 1 d .
H23A H 0.2806 0.6049 -0.0801 0.053 Uiso 1 1 calc R
H23B H 0.4200 0.5910 -0.0422 0.053 Uiso 1 1 calc R
C24 C 0.3325(4) 0.4610(3) -0.0772(3) 0.0467(9) Uani 1 1 d .
H24A H 0.3958 0.4264 -0.0931 0.056 Uiso 1 1 calc R
C25 C 0.2439(3) 0.4037(3) -0.0631(2) 0.0381(7) Uani 1 1 d .
H25A H 0.2504 0.3308 -0.0687 0.046 Uiso 1 1 calc R
H25B H 0.1662 0.4289 -0.0948 0.046 Uiso 1 1 calc R

loop_
_atom_site_aniso_label
_atom_site_aniso_U_11
_atom_site_aniso_U_22
_atom_site_aniso_U_33
_atom_site_aniso_U_23
_atom_site_aniso_U_13
_atom_site_aniso_U_12
Pt1 0.01927(5) 0.02476(5) 0.01706(4) 0.00394(3) 0.00623(3) 0.00213(3)
Cl1 0.0292(3) 0.0247(3) 0.0302(3) -0.0024(2) 0.0092(2) -0.0041(2)
P1 0.0175(3) 0.0248(3) 0.0161(3) 0.0018(2) 0.0056(2) 0.0005(2)
F1 0.0213(7) 0.0306(8) 0.0153(6) -0.0029(5) 0.0044(5) 0.0005(6)
F2 0.0233(7) 0.0324(8) 0.0225(7) -0.0002(6) 0.0101(6) 0.0021(6)
F3 0.0176(7) 0.0464(11) 0.0298(8) 0.0047(7) 0.0052(6) 0.0012(7)
F4 0.0248(8) 0.0526(11) 0.0175(7) 0.0046(7) 0.0010(6) -0.0014(7)
C1 0.0194(10) 0.0240(11) 0.0170(10) 0.0011(8) 0.0056(8) -0.0008(8)
C2 0.0247(12) 0.0339(14) 0.0198(11) 0.0036(10) 0.0093(9) 0.0036(10)
C3 0.0296(13) 0.0405(16) 0.0181(11) 0.0003(10) 0.0094(10) 0.0036(11)
C4 0.0305(13) 0.0354(14) 0.0154(10) 0.0033(9) 0.0079(9) 0.0017(10)
C5 0.0231(11) 0.0246(11) 0.0182(10) 0.0028(8) 0.0058(8) 0.0000(9)
C6 0.0210(11) 0.0312(13) 0.0177(10) 0.0037(9) 0.0014(8) -0.0032(9)
C7 0.0170(10) 0.0278(12) 0.0231(11) 0.0046(9) 0.0044(8) 0.0000(9)
C8 0.0200(10) 0.0240(11) 0.0204(10) 0.0009(8) 0.0069(8) -0.0012(8)
C9 0.0178(10) 0.0229(11) 0.0162(9) 0.0013(8) 0.0042(8) -0.0010(8)
C10 0.0195(10) 0.0207(10) 0.0167(9) 0.0017(8) 0.0049(8) -0.0012(8)
C11 0.0195(11) 0.0387(15) 0.0183(10) 0.0039(10) 0.0063(9) 0.0028(10)
C12 0.0244(13) 0.0495(19) 0.0317(14) 0.0106(13) 0.0122(11) 0.0003(12)
C13 0.0235(13) 0.078(3) 0.0362(16) 0.0184(17) 0.0153(12) 0.0046(15)
C14 0.0289(14) 0.080(3) 0.0187(12) 0.0086(14) 0.0136(11) 0.0206(16)
C15 0.0361(17) 0.057(2) 0.0334(16) -0.0023(15) 0.0132(13) 0.0188(16)
C16 0.0257(13) 0.0395(17) 0.0310(14) -0.0031(11) 0.0109(11) 0.0059(11)
C17 0.0220(11) 0.0276(12) 0.0200(10) 0.0013(9) 0.0070(9) -0.0037(9)
C18 0.0259(12) 0.0317(14) 0.0243(12) 0.0027(10) 0.0021(10) -0.0029(10)
C19 0.0254(13) 0.0380(15) 0.0269(13) -0.0019(11) 0.0026(10) -0.0075(11)
C20 0.0277(13) 0.0303(14) 0.0292(13) -0.0036(10) 0.0114(11) -0.0075(10)
C21 0.0240(12) 0.0295(12) 0.0259(12) 0.0019(10) 0.0104(10) -0.0016(10)
C22 0.0218(11) 0.0284(12) 0.0200(11) 0.0004(9) 0.0083(9) -0.0026(9)
C23 0.054(2) 0.049(2) 0.0295(15) 0.0161(14) 0.0117(15) -0.0027(17)
C24 0.051(2) 0.067(3) 0.0236(14) 0.0055(15) 0.0132(14) -0.0032(18)
C25 0.0426(17) 0.0505(19) 0.0174(11) 0.0008(12) 0.0041(11) -0.0052(15)

loop_
_atom_type_symbol
_atom_type_description
_atom_type_scat_dispersion_real
_atom_type_scat_dispersion_imag
_atom_type_scat_source
C C 0.0033 0.0016 'International Tables Vol C Tables 4.2.6.8 and 6.1.1.4'
H H 0.0000 0.0000 'International Tables Vol C Tables 4.2.6.8 and 6.1.1.4'
F F 0.0171 0.0103 'International Tables Vol C Tables 4.2.6.8 and 6.1.1.4'
P P 0.1023 0.0942 'International Tables Vol C Tables 4.2.6.8 and 6.1.1.4'
Cl Cl 0.1484 0.1585 'International Tables Vol C Tables 4.2.6.8 and 6.1.1.4'
Pt Pt -1.7033 8.3905 'International Tables Vol C Tables 4.2.6.8 and 6.1.1.4'

loop_
_geom_angle_atom_site_label_1
_geom_angle_atom_site_label_2
_geom_angle_atom_site_label_3
_geom_angle
C25 Pt1 C24 38.78(15)
C25 Pt1 C23 68.97(15)
C24 Pt1 C23 37.32(16)
C25 Pt1 P1 101.21(10)
C24 Pt1 P1 136.85(12)
C23 Pt1 P1 167.35(11)
C25 Pt1 Cl1 167.21(10)
C24 Pt1 Cl1 129.47(12)
C23 Pt1 Cl1 98.24(11)
P1 Pt1 Cl1 91.51(3)
C25 Pt1 F1 97.17(11)
C24 Pt1 F1 99.42(13)
C23 Pt1 F1 124.47(12)
P1 Pt1 F1 63.26(4)
Cl1 Pt1 F1 89.74(4)
C17 P1 C11 103.95(13)
C17 P1 C1 105.88(12)
C11 P1 C1 102.67(12)
C17 P1 Pt1 117.55(9)
C11 P1 Pt1 108.81(9)
C1 P1 Pt1 116.31(8)
C9 F1 Pt1 111.40(14)
C2 C1 C10 117.8(2)
C2 C1 P1 117.64(19)
C10 C1 P1 124.31(18)
C1 C2 C3 122.5(3)
C4 C3 C2 120.5(2)
C3 C4 C5 119.5(2)
C6 C5 C4 120.0(2)
C6 C5 C10 119.5(2)
C4 C5 C10 120.5(2)
F4 C6 C7 118.9(2)
F4 C6 C5 119.2(2)
C7 C6 C5 122.0(2)
F3 C7 C6 121.9(2)
F3 C7 C8 118.7(2)
C6 C7 C8 119.4(2)
F2 C8 C9 121.3(2)
F2 C8 C7 118.5(2)
C9 C8 C7 120.1(2)
F1 C9 C8 116.7(2)
F1 C9 C10 120.4(2)
C8 C9 C10 122.8(2)
C9 C10 C5 116.3(2)
C9 C10 C1 124.7(2)
C5 C10 C1 119.1(2)
C16 C11 C12 119.7(3)
C16 C11 P1 117.6(2)
C12 C11 P1 122.7(3)
C13 C12 C11 119.4(4)
C14 C13 C12 120.0(3)
C15 C14 C13 120.9(3)
C14 C15 C16 119.4(4)
C11 C16 C15 120.6(3)
C22 C17 C18 119.0(3)
C22 C17 P1 121.8(2)
C18 C17 P1 119.1(2)
C19 C18 C17 120.5(3)
C18 C19 C20 119.9(3)
C21 C20 C19 119.8(3)
C20 C21 C22 120.3(3)
C21 C22 C17 120.4(2)
C24 C23 Pt1 69.3(2)
C23 C24 C25 120.8(4)
C23 C24 Pt1 73.4(2)
C25 C24 Pt1 68.97(19)
C24 C25 Pt1 72.3(2)

loop_
_geom_bond_atom_site_label_1
_geom_bond_atom_site_label_2
_geom_bond_distance
Pt1 C25 2.103(3)
Pt1 C24 2.146(4)
Pt1 C23 2.198(3)
Pt1 P1 2.2687(7)
Pt1 Cl1 2.3484(8)
Pt1 F1 3.0690(17)
P1 C17 1.823(3)
P1 C11 1.826(3)
P1 C1 1.847(3)
F1 C9 1.345(3)
F2 C8 1.337(3)
F3 C7 1.349(3)
F4 C6 1.350(3)
C1 C2 1.390(3)
C1 C10 1.436(3)
C2 C3 1.408(4)
C3 C4 1.364(4)
C4 C5 1.419(4)
C5 C6 1.412(4)
C5 C10 1.432(3)
C6 C7 1.351(4)
C7 C8 1.405(4)
C8 C9 1.366(3)
C9 C10 1.412(3)
C11 C16 1.392(5)
C11 C12 1.397(4)
C12 C13 1.393(5)
C13 C14 1.391(7)
C14 C15 1.372(6)
C15 C16 1.392(4)
C17 C22 1.392(4)
C17 C18 1.406(4)
C18 C19 1.384(4)
C19 C20 1.398(5)
C20 C21 1.387(4)
C21 C22 1.391(4)
C23 C24 1.391(6)
C24 C25 1.411(6)

loop_
_geom_torsion_atom_site_label_1
_geom_torsion_atom_site_label_2
_geom_torsion_atom_site_label_3
_geom_torsion_atom_site_label_4
_geom_torsion
C25 Pt1 P1 C17 24.32(15)
C24 Pt1 P1 C17 6.2(2)
C23 Pt1 P1 C17 62.4(6)
Cl1 Pt1 P1 C17 -157.07(10)
F1 Pt1 P1 C17 -68.12(11)
C25 Pt1 P1 C11 -93.38(15)
C24 Pt1 P1 C11 -111.5(2)
C23 Pt1 P1 C11 -55.3(6)
Cl1 Pt1 P1 C11 85.22(10)
F1 Pt1 P1 C11 174.18(11)
C25 Pt1 P1 C1 151.35(15)
C24 Pt1 P1 C1 133.3(2)
C23 Pt1 P1 C1 -170.6(6)
Cl1 Pt1 P1 C1 -30.05(10)
F1 Pt1 P1 C1 58.91(10)
C25 Pt1 F1 C9 -175.65(16)
C24 Pt1 F1 C9 145.20(18)
C23 Pt1 F1 C9 114.97(19)
P1 Pt1 F1 C9 -76.68(14)
Cl1 Pt1 F1 C9 15.14(14)
C17 P1 C1 C2 -101.3(2)
C11 P1 C1 C2 7.4(2)
Pt1 P1 C1 C2 126.1(2)
C17 P1 C1 C10 85.2(2)
C11 P1 C1 C10 -166.1(2)
Pt1 P1 C1 C10 -47.4(2)
C10 C1 C2 C3 1.9(4)
P1 C1 C2 C3 -172.1(2)
C1 C2 C3 C4 1.0(5)
C2 C3 C4 C5 -2.7(5)
C3 C4 C5 C6 -176.9(3)
C3 C4 C5 C10 1.5(4)
C4 C5 C6 F4 -1.5(4)
C10 C5 C6 F4 -180.0(2)
C4 C5 C6 C7 178.4(3)
C10 C5 C6 C7 -0.1(4)
F4 C6 C7 F3 0.3(4)
C5 C6 C7 F3 -179.6(2)
F4 C6 C7 C8 179.5(2)
C5 C6 C7 C8 -0.4(4)
F3 C7 C8 F2 2.3(4)
C6 C7 C8 F2 -177.0(2)
F3 C7 C8 C9 179.2(2)
C6 C7 C8 C9 -0.1(4)
Pt1 F1 C9 C8 -130.2(2)
Pt1 F1 C9 C10 54.2(3)
F2 C8 C9 F1 2.4(4)
C7 C8 C9 F1 -174.4(2)
F2 C8 C9 C10 177.8(2)
C7 C8 C9 C10 1.1(4)
F1 C9 C10 C5 173.8(2)
C8 C9 C10 C5 -1.4(4)
F1 C9 C10 C1 -4.9(4)
C8 C9 C10 C1 179.8(2)
C6 C5 C10 C9 0.9(4)
C4 C5 C10 C9 -177.5(2)
C6 C5 C10 C1 179.8(2)
C4 C5 C10 C1 1.3(4)
C2 C1 C10 C9 175.8(3)
P1 C1 C10 C9 -10.7(4)
C2 C1 C10 C5 -2.9(4)
P1 C1 C10 C5 170.6(2)
C17 P1 C11 C16 -166.8(2)
C1 P1 C11 C16 83.1(2)
Pt1 P1 C11 C16 -40.7(2)
C17 P1 C11 C12 15.3(3)
C1 P1 C11 C12 -94.8(3)
Pt1 P1 C11 C12 141.3(2)
C16 C11 C12 C13 -0.8(4)
P1 C11 C12 C13 177.1(2)
C11 C12 C13 C14 -0.8(5)
C12 C13 C14 C15 1.1(5)
C13 C14 C15 C16 0.3(5)
C12 C11 C16 C15 2.1(5)
P1 C11 C16 C15 -175.8(3)
C14 C15 C16 C11 -1.9(5)
C11 P1 C17 C22 -119.7(2)
C1 P1 C17 C22 -11.9(2)
Pt1 P1 C17 C22 120.0(2)
C11 P1 C17 C18 62.9(2)
C1 P1 C17 C18 170.7(2)
Pt1 P1 C17 C18 -57.4(2)
C22 C17 C18 C19 -0.9(4)
P1 C17 C18 C19 176.6(2)
C17 C18 C19 C20 -0.7(5)
C18 C19 C20 C21 1.6(5)
C19 C20 C21 C22 -1.0(4)
C20 C21 C22 C17 -0.6(4)
C18 C17 C22 C21 1.5(4)
P1 C17 C22 C21 -175.9(2)
C25 Pt1 C23 C24 -29.1(3)
P1 Pt1 C23 C24 -69.5(6)
Cl1 Pt1 C23 C24 150.4(2)
F1 Pt1 C23 C24 55.0(3)
Pt1 C23 C24 C25 52.1(3)
C25 Pt1 C24 C23 133.5(4)
P1 Pt1 C24 C23 162.5(2)
Cl1 Pt1 C24 C23 -39.3(3)
F1 Pt1 C24 C23 -136.8(2)
C23 Pt1 C24 C25 -133.5(4)
P1 Pt1 C24 C25 29.1(3)
Cl1 Pt1 C24 C25 -172.74(18)
F1 Pt1 C24 C25 89.7(2)
C23 C24 C25 Pt1 -54.1(3)
C23 Pt1 C25 C24 28.1(3)
P1 Pt1 C25 C24 -160.2(2)
Cl1 Pt1 C25 C24 26.1(6)
F1 Pt1 C25 C24 -96.1(2)
